data_4300448
_journal_name_full 'Inorganic Chemistry'
_journal_paper_doi 10.1021/ic051289u
_journal_year 2006
_chemical_formula_sum 'C32 H70 Fe2 I2 O2 S2 Si2'
_chemical_formula_weight 972.68
_space_group_IT_number 33
_symmetry_cell_setting orthorhombic
_symmetry_space_group_name_Hall 'P 2c -2n'
_symmetry_space_group_name_H-M 'P n a 21'
_cell_angle_alpha 90.00
_cell_angle_beta 90.00
_cell_angle_gamma 90.00
_cell_formula_units_Z 4
_cell_length_a 31.884(6)
_cell_length_b 9.0048(16)
_cell_length_c 15.318(3)
_cell_measurement_temperature 173(2)
_cell_volume 4398.0(14)
_diffrn_ambient_temperature 173(2)
_exptl_crystal_density_diffrn 1.469
_cod_database_code 4300448

loop_
_symmetry_equiv_pos_as_xyz
'x, y, z'
'-x, -y, z+1/2'
'x+1/2, -y+1/2, z'
'-x+1/2, y+1/2, z+1/2'

loop_
_atom_site_label
_atom_site_type_symbol
_atom_site_fract_x
_atom_site_fract_y
_atom_site_fract_z
_atom_site_U_iso_or_equiv
_atom_site_adp_type
_atom_site_occupancy
_atom_site_symmetry_multiplicity
_atom_site_calc_flag
_atom_site_refinement_flags
_atom_site_disorder_assembly
_atom_site_disorder_group
I1 I 0.943034(16) 0.68714(6) 0.50023(6) 0.03671(18) Uani 1 1 d . . .
I2 I 0.751628(17) 0.38813(7) 0.50339(6) 0.04308(19) Uani 1 1 d . . .
Fe1 Fe 0.92050(3) 0.41109(12) 0.48890(10) 0.0228(3) Uani 1 1 d . . .
Fe2 Fe 0.82352(3) 0.26106(12) 0.48882(10) 0.0199(3) Uani 1 1 d . . .
S1 S 0.87722(8) 0.2967(3) 0.59411(17) 0.0306(6) Uani 1 1 d . . .
S2 S 0.87406(9) 0.3187(3) 0.38229(17) 0.0336(7) Uani 1 1 d . . .
Si1 Si 0.87778(8) 0.2978(3) 0.73559(17) 0.0216(6) Uani 1 1 d . . .
Si2 Si 0.87125(8) 0.3484(3) 0.24237(16) 0.0197(6) Uani 1 1 d . . .
O1 O 0.97329(17) 0.2795(6) 0.4808(4) 0.0250(14) Uani 1 1 d . . .
O2 O 0.81132(16) 0.0423(6) 0.4811(4) 0.0227(14) Uani 1 1 d . . .
C1 C 0.9329(3) 0.2377(15) 0.7676(7) 0.038(3) Uani 1 1 d . . .
C2 C 0.9382(4) 0.0677(13) 0.7490(10) 0.054(4) Uani 1 1 d . . .
H2A H 0.9666 0.0367 0.7654 0.082 Uiso 1 1 calc R . .
H2B H 0.9337 0.0485 0.6868 0.082 Uiso 1 1 calc R . .
H2C H 0.9177 0.0116 0.7834 0.082 Uiso 1 1 calc R . .
C3 C 0.9668(4) 0.3142(17) 0.7134(9) 0.061(4) Uani 1 1 d . . .
H3A H 0.9945 0.2810 0.7331 0.091 Uiso 1 1 calc R . .
H3B H 0.9646 0.4221 0.7206 0.091 Uiso 1 1 calc R . .
H3C H 0.9632 0.2886 0.6517 0.091 Uiso 1 1 calc R . .
C4 C 0.9429(4) 0.2641(18) 0.8656(8) 0.058(4) Uani 1 1 d . . .
H4A H 0.9718 0.2329 0.8777 0.087 Uiso 1 1 calc R . .
H4B H 0.9236 0.2061 0.9017 0.087 Uiso 1 1 calc R . .
H4C H 0.9398 0.3698 0.8793 0.087 Uiso 1 1 calc R . .
C5 C 0.8648(4) 0.4985(11) 0.7733(7) 0.036(3) Uani 1 1 d . . .
C6 C 0.8292(5) 0.5647(16) 0.7209(13) 0.077(5) Uani 1 1 d . . .
H6A H 0.8233 0.6652 0.7420 0.115 Uiso 1 1 calc R . .
H6B H 0.8042 0.5028 0.7274 0.115 Uiso 1 1 calc R . .
H6C H 0.8373 0.5689 0.6591 0.115 Uiso 1 1 calc R . .
C7 C 0.9063(7) 0.6027(16) 0.7602(10) 0.075(5) Uani 1 1 d . . .
H7A H 0.9002 0.7038 0.7801 0.112 Uiso 1 1 calc R . .
H7B H 0.9140 0.6048 0.6982 0.112 Uiso 1 1 calc R . .
H7C H 0.9296 0.5619 0.7943 0.112 Uiso 1 1 calc R . .
C8 C 0.8541(6) 0.5083(18) 0.8729(8) 0.076(5) Uani 1 1 d . . .
H8A H 0.8480 0.6116 0.8884 0.114 Uiso 1 1 calc R . .
H8B H 0.8780 0.4729 0.9071 0.114 Uiso 1 1 calc R . .
H8C H 0.8295 0.4464 0.8854 0.114 Uiso 1 1 calc R . .
C9 C 0.8350(3) 0.1572(14) 0.7714(7) 0.037(3) Uani 1 1 d . . .
C10 C 0.8422(4) 0.1101(16) 0.8678(8) 0.055(3) Uani 1 1 d . . .
H10A H 0.8202 0.0404 0.8856 0.082 Uiso 1 1 calc R . .
H10B H 0.8413 0.1981 0.9054 0.082 Uiso 1 1 calc R . .
H10C H 0.8697 0.0622 0.8733 0.082 Uiso 1 1 calc R . .
C11 C 0.7918(4) 0.2211(18) 0.7646(9) 0.064(4) Uani 1 1 d . . .
H11A H 0.7713 0.1472 0.7839 0.096 Uiso 1 1 calc R . .
H11B H 0.7861 0.2485 0.7038 0.096 Uiso 1 1 calc R . .
H11C H 0.7898 0.3096 0.8016 0.096 Uiso 1 1 calc R . .
C12 C 0.8366(4) 0.0185(14) 0.7147(8) 0.050(3) Uani 1 1 d . . .
H12A H 0.8147 -0.0510 0.7335 0.075 Uiso 1 1 calc R . .
H12B H 0.8642 -0.0287 0.7206 0.075 Uiso 1 1 calc R . .
H12C H 0.8320 0.0460 0.6536 0.075 Uiso 1 1 calc R . .
C13 C 0.9234(3) 0.2663(14) 0.1988(8) 0.039(3) Uani 1 1 d . . .
C14 C 0.9246(6) 0.0997(17) 0.2073(10) 0.079(5) Uani 1 1 d . . .
H14A H 0.9515 0.0624 0.1853 0.118 Uiso 1 1 calc R . .
H14B H 0.9017 0.0562 0.1732 0.118 Uiso 1 1 calc R . .
H14C H 0.9214 0.0720 0.2688 0.118 Uiso 1 1 calc R . .
C15 C 0.9311(4) 0.3067(18) 0.1053(8) 0.056(4) Uani 1 1 d . . .
H15A H 0.9577 0.2631 0.0860 0.084 Uiso 1 1 calc R . .
H15B H 0.9324 0.4150 0.0996 0.084 Uiso 1 1 calc R . .
H15C H 0.9082 0.2683 0.0691 0.084 Uiso 1 1 calc R . .
C16 C 0.9615(4) 0.3286(17) 0.2534(9) 0.059(4) Uani 1 1 d . . .
H16A H 0.9877 0.2858 0.2314 0.088 Uiso 1 1 calc R . .
H16B H 0.9580 0.3018 0.3150 0.088 Uiso 1 1 calc R . .
H16C H 0.9625 0.4370 0.2478 0.088 Uiso 1 1 calc R . .
C17 C 0.8666(4) 0.5617(11) 0.2183(8) 0.036(3) Uani 1 1 d . . .
C18 C 0.8502(5) 0.5928(14) 0.1255(8) 0.056(3) Uani 1 1 d . . .
H18A H 0.8484 0.7003 0.1162 0.085 Uiso 1 1 calc R . .
H18B H 0.8224 0.5484 0.1185 0.085 Uiso 1 1 calc R . .
H18C H 0.8695 0.5495 0.0827 0.085 Uiso 1 1 calc R . .
C19 C 0.9052(5) 0.6417(14) 0.2313(8) 0.049(3) Uani 1 1 d . . .
H19A H 0.9008 0.7469 0.2178 0.073 Uiso 1 1 calc R . .
H19B H 0.9269 0.6010 0.1928 0.073 Uiso 1 1 calc R . .
H19C H 0.9141 0.6315 0.2923 0.073 Uiso 1 1 calc R . .
C20 C 0.8345(5) 0.6274(15) 0.2831(9) 0.057(4) Uani 1 1 d . . .
H20A H 0.8313 0.7340 0.2720 0.086 Uiso 1 1 calc R . .
H20B H 0.8444 0.6120 0.3429 0.086 Uiso 1 1 calc R . .
H20C H 0.8074 0.5779 0.2754 0.086 Uiso 1 1 calc R . .
C21 C 0.8237(3) 0.2349(12) 0.2033(7) 0.030(2) Uani 1 1 d . . .
C22 C 0.8257(4) 0.2066(13) 0.1044(6) 0.044(3) Uani 1 1 d . . .
H22A H 0.8014 0.1472 0.0866 0.066 Uiso 1 1 calc R . .
H22B H 0.8515 0.1529 0.0903 0.066 Uiso 1 1 calc R . .
H22C H 0.8253 0.3018 0.0734 0.066 Uiso 1 1 calc R . .
C23 C 0.7819(3) 0.3079(15) 0.2225(8) 0.049(3) Uani 1 1 d . . .
H23A H 0.7591 0.2439 0.2016 0.073 Uiso 1 1 calc R . .
H23B H 0.7805 0.4040 0.1927 0.073 Uiso 1 1 calc R . .
H23C H 0.7790 0.3228 0.2856 0.073 Uiso 1 1 calc R . .
C24 C 0.8202(5) 0.0750(15) 0.2492(9) 0.060(4) Uani 1 1 d . . .
H24A H 0.7956 0.0224 0.2265 0.089 Uiso 1 1 calc R . .
H24B H 0.8173 0.0879 0.3125 0.089 Uiso 1 1 calc R . .
H24C H 0.8455 0.0172 0.2368 0.089 Uiso 1 1 calc R . .
C25 C 0.9735(3) 0.1187(11) 0.4809(8) 0.045(3) Uani 1 1 d . . .
H25A H 0.9652 0.0790 0.4232 0.054 Uiso 1 1 calc R . .
H25B H 0.9543 0.0790 0.5260 0.054 Uiso 1 1 calc R . .
C26 C 1.0174(3) 0.0811(13) 0.501(2) 0.085(4) Uani 1 1 d . . .
H26A H 1.0199 0.0509 0.5630 0.102 Uiso 1 1 calc R . .
H26B H 1.0267 -0.0029 0.4642 0.102 Uiso 1 1 calc R . .
C27 C 1.0424(3) 0.2039(14) 0.485(2) 0.096(7) Uani 1 1 d . . .
H27A H 1.0579 0.1906 0.4299 0.115 Uiso 1 1 calc R . .
H27B H 1.0632 0.2150 0.5330 0.115 Uiso 1 1 calc R . .
C28 C 1.0157(3) 0.3399(11) 0.4804(9) 0.045(3) Uani 1 1 d . . .
H28A H 1.0204 0.4055 0.5312 0.053 Uiso 1 1 calc R . .
H28B H 1.0212 0.3962 0.4261 0.053 Uiso 1 1 calc R . .
C29 C 0.8434(2) -0.0757(9) 0.4811(7) 0.024(2) Uani 1 1 d . . .
H29A H 0.8658 -0.0540 0.5239 0.029 Uiso 1 1 calc R . .
H29B H 0.8561 -0.0873 0.4225 0.029 Uiso 1 1 calc R . .
C30 C 0.8192(3) -0.2127(10) 0.5068(9) 0.042(3) Uani 1 1 d . . .
H30A H 0.8166 -0.2210 0.5710 0.050 Uiso 1 1 calc R . .
H30B H 0.8326 -0.3037 0.4836 0.050 Uiso 1 1 calc R . .
C31 C 0.7764(3) -0.1850(12) 0.4637(9) 0.055(4) Uani 1 1 d . . .
H31A H 0.7769 -0.2123 0.4011 0.066 Uiso 1 1 calc R . .
H31B H 0.7539 -0.2417 0.4934 0.066 Uiso 1 1 calc R . .
C32 C 0.7705(3) -0.0235(10) 0.4751(7) 0.038(3) Uani 1 1 d . . .
H32A H 0.7550 0.0184 0.4248 0.045 Uiso 1 1 calc R . .
H32B H 0.7543 -0.0033 0.5289 0.045 Uiso 1 1 calc R . .

loop_
_atom_site_aniso_label
_atom_site_aniso_U_11
_atom_site_aniso_U_22
_atom_site_aniso_U_33
_atom_site_aniso_U_23
_atom_site_aniso_U_13
_atom_site_aniso_U_12
I1 0.0322(3) 0.0243(3) 0.0536(4) 0.0002(4) -0.0009(4) -0.0055(2)
I2 0.0304(3) 0.0363(3) 0.0625(5) -0.0018(4) 0.0002(4) 0.0119(2)
Fe1 0.0189(5) 0.0244(6) 0.0253(7) 0.0011(7) -0.0021(6) -0.0028(4)
Fe2 0.0183(5) 0.0190(5) 0.0225(6) 0.0015(6) 0.0001(6) -0.0015(4)
S1 0.0239(14) 0.0478(17) 0.0202(13) 0.0006(11) 0.0005(10) -0.0156(12)
S2 0.0304(15) 0.0478(18) 0.0225(14) 0.0044(12) -0.0024(10) -0.0140(12)
Si1 0.0220(14) 0.0215(13) 0.0211(14) -0.0010(11) 0.0023(11) 0.0006(11)
Si2 0.0187(13) 0.0201(13) 0.0205(14) 0.0023(11) -0.0010(10) 0.0021(10)
O1 0.021(3) 0.022(3) 0.032(4) 0.004(3) 0.001(3) -0.005(2)
O2 0.021(3) 0.019(3) 0.028(4) 0.001(3) 0.000(3) -0.006(2)
C1 0.021(6) 0.063(8) 0.030(6) 0.011(6) -0.005(4) -0.016(5)
C2 0.036(7) 0.043(7) 0.084(10) 0.010(7) 0.001(6) 0.025(5)
C3 0.043(8) 0.083(11) 0.056(9) 0.011(7) -0.012(6) -0.042(7)
C4 0.034(7) 0.083(11) 0.058(9) 0.016(8) -0.023(6) -0.017(7)
C5 0.048(7) 0.018(5) 0.041(7) -0.004(5) 0.000(5) -0.001(5)
C6 0.083(11) 0.038(8) 0.108(14) -0.017(8) -0.028(10) 0.014(8)
C7 0.142(16) 0.034(9) 0.048(8) -0.009(6) -0.017(9) -0.024(9)
C8 0.128(14) 0.070(10) 0.031(8) -0.019(7) -0.011(8) 0.021(10)
C9 0.043(7) 0.044(7) 0.023(6) 0.010(5) 0.014(5) -0.013(5)
C10 0.055(8) 0.069(9) 0.040(7) 0.007(6) 0.015(6) -0.010(7)
C11 0.043(8) 0.100(12) 0.049(8) 0.002(8) 0.019(6) -0.006(8)
C12 0.049(7) 0.059(8) 0.042(7) 0.004(6) 0.006(5) -0.034(6)
C13 0.018(5) 0.053(7) 0.045(7) 0.001(6) 0.004(5) 0.013(5)
C14 0.101(13) 0.073(11) 0.062(10) -0.006(8) 0.011(8) 0.054(10)
C15 0.055(8) 0.079(10) 0.035(7) -0.012(7) 0.022(6) 0.017(7)
C16 0.028(6) 0.094(11) 0.054(8) 0.022(8) 0.020(6) 0.020(7)
C17 0.054(7) 0.009(5) 0.046(7) 0.005(4) 0.010(5) 0.002(5)
C18 0.079(9) 0.041(7) 0.049(8) 0.010(6) -0.006(7) 0.014(7)
C19 0.084(10) 0.018(6) 0.045(8) 0.012(6) -0.002(7) 0.006(6)
C20 0.071(10) 0.051(9) 0.051(8) 0.006(7) 0.005(6) 0.026(7)
C21 0.022(5) 0.035(6) 0.032(6) 0.000(5) -0.007(4) -0.019(5)
C22 0.059(8) 0.048(7) 0.024(6) 0.006(5) -0.018(5) -0.029(6)
C23 0.013(5) 0.088(10) 0.046(7) -0.012(6) -0.007(5) -0.006(6)
C24 0.072(10) 0.061(9) 0.046(9) -0.010(7) -0.023(7) -0.020(7)
C25 0.048(6) 0.040(6) 0.048(8) 0.000(6) -0.004(5) -0.008(4)
C26 0.047(7) 0.056(7) 0.153(14) -0.006(14) 0.005(14) 0.022(6)
C27 0.009(5) 0.069(8) 0.21(2) 0.017(15) -0.003(11) 0.006(5)
C28 0.028(5) 0.040(5) 0.066(9) -0.003(6) 0.000(5) -0.005(4)
C29 0.015(4) 0.021(4) 0.036(6) -0.007(4) -0.010(4) 0.004(3)
C30 0.063(6) 0.028(5) 0.035(6) -0.014(6) 0.011(6) 0.011(4)
C31 0.037(6) 0.028(6) 0.099(11) -0.007(6) -0.008(6) -0.013(5)
C32 0.031(5) 0.027(5) 0.055(8) -0.002(5) 0.023(5) -0.007(4)

loop_
_geom_bond_atom_site_label_1
_geom_bond_atom_site_label_2
_geom_bond_distance
_geom_bond_site_symmetry_2
_geom_bond_publ_flag
I1 Fe1 2.5933(13) . ?
I2 Fe2 2.5717(12) . ?
Fe1 O1 2.062(6) . ?
Fe1 S1 2.358(3) . ?
Fe1 S2 2.356(3) . ?
Fe2 O2 2.011(5) . ?
Fe2 S2 2.351(3) . ?
Fe2 S1 2.374(3) . ?
S1 Si1 2.167(4) . ?
S2 Si2 2.162(4) . ?
Si1 C1 1.902(11) . ?
Si1 C5 1.942(11) . ?
Si1 C9 1.940(11) . ?
Si2 C21 1.923(9) . ?
Si2 C13 1.938(11) . ?
Si2 C17 1.961(10) . ?
O1 C28 1.456(10) . ?
O1 C25 1.448(11) . ?
O2 C32 1.432(10) . ?
O2 C29 1.474(9) . ?
C1 C4 1.554(17) . ?
C1 C3 1.530(16) . ?
C1 C2 1.567(17) . ?
C5 C6 1.511(19) . ?
C5 C8 1.565(17) . ?
C5 C7 1.64(2) . ?
C9 C11 1.496(18) . ?
C9 C12 1.522(19) . ?
C9 C10 1.553(16) . ?
C13 C15 1.498(17) . ?
C13 C14 1.51(2) . ?
C13 C16 1.578(18) . ?
C17 C19 1.440(19) . ?
C17 C18 1.540(17) . ?
C17 C20 1.543(17) . ?
C21 C23 1.516(15) . ?
C21 C22 1.538(14) . ?
C21 C24 1.606(17) . ?
C25 C26 1.473(16) . ?
C26 C27 1.384(17) . ?
C27 C28 1.495(15) . ?
C29 C30 1.507(12) . ?
C30 C31 1.536(15) . ?
C31 C32 1.477(14) . ?
